data_7205117
loop_
_publ_author_name
'Nath, Naba K.'
'Nangia, Ashwini'

_publ_section_title
;
 Novel form V of tolbutamide and a high Z&#x2032; crystal structure of
 form III
;
_journal_issue 1
_journal_name_full CrystEngComm
_journal_page_first 47
_journal_paper_doi 10.1039/c0ce00073f
_journal_volume 13
_journal_year 2011
_chemical_formula_sum 'C12 H18 N2 O3 S'
_chemical_formula_weight 270.34
_chemical_name_systematic
;
?
;
_space_group_IT_number 60
_symmetry_cell_setting orthorhombic
_symmetry_space_group_name_Hall '-P 2n 2ab'
_symmetry_space_group_name_H-M 'P b c n'
_atom_sites_solution_hydrogens geom
_atom_sites_solution_primary direct
_atom_sites_solution_secondary difmap
_audit_creation_method SHELXL-97
_cell_angle_alpha 90.00
_cell_angle_beta 90.00
_cell_angle_gamma 90.00
_cell_formula_units_Z 8
_cell_length_a 15.851(6)
_cell_length_b 9.288(4)
_cell_length_c 19.691(8)
_cell_measurement_reflns_used 3063
_cell_measurement_temperature 298(2)
_cell_measurement_theta_max 18.24
_cell_measurement_theta_min 2.44
_cell_volume 2899(2)
_computing_cell_refinement 'Bruker SMART'
_computing_data_collection 'Bruker SMART'
_computing_data_reduction 'Bruker SAINT'
_computing_molecular_graphics 'Bruker SHELXTL'
_computing_publication_material 'Bruker SHELXTL'
_computing_structure_refinement 'SHELXL-97 (Sheldrick, 1997)'
_computing_structure_solution 'SHELXS-97 (Sheldrick, 1990)'
_diffrn_ambient_temperature 298(2)
_diffrn_measured_fraction_theta_full 0.992
_diffrn_measured_fraction_theta_max 0.992
_diffrn_measurement_device_type 'CCD area detector'
_diffrn_measurement_method 'phi and omega scans'
_diffrn_radiation_monochromator graphite
_diffrn_radiation_source 'fine-focus sealed tube'
_diffrn_radiation_type MoK\a
_diffrn_radiation_wavelength 0.71073
_diffrn_reflns_av_R_equivalents 0.0576
_diffrn_reflns_av_sigmaI/netI 0.0266
_diffrn_reflns_limit_h_max 18
_diffrn_reflns_limit_h_min -18
_diffrn_reflns_limit_k_max 10
_diffrn_reflns_limit_k_min -10
_diffrn_reflns_limit_l_max 23
_diffrn_reflns_limit_l_min -23
_diffrn_reflns_number 25042
_diffrn_reflns_theta_full 25.14
_diffrn_reflns_theta_max 25.14
_diffrn_reflns_theta_min 2.07
_exptl_absorpt_coefficient_mu 0.226
_exptl_absorpt_correction_T_max 0.9844
_exptl_absorpt_correction_T_min 0.9171
_exptl_absorpt_correction_type multi-scan
_exptl_absorpt_process_details SADABS
_exptl_crystal_colour colorless
_exptl_crystal_density_diffrn 1.239
_exptl_crystal_density_method 'not measured'
_exptl_crystal_description plate
_exptl_crystal_F_000 1152
_exptl_crystal_size_max 0.39
_exptl_crystal_size_mid 0.14
_exptl_crystal_size_min 0.07
_refine_diff_density_max 0.412
_refine_diff_density_min -0.267
_refine_diff_density_rms 0.055
_refine_ls_extinction_method none
_refine_ls_goodness_of_fit_ref 1.062
_refine_ls_hydrogen_treatment mixed
_refine_ls_matrix_type full
_refine_ls_number_parameters 173
_refine_ls_number_reflns 2568
_refine_ls_number_restraints 0
_refine_ls_restrained_S_all 1.062
_refine_ls_R_factor_all 0.1165
_refine_ls_R_factor_gt 0.0784
_refine_ls_shift/su_max 0.000
_refine_ls_shift/su_mean 0.000
_refine_ls_structure_factor_coef Fsqd
_refine_ls_weighting_details 'calc w=1/[\s^2^(Fo^2^)+(0.1178P)^2^+1.3240P] where P=(Fo^2^+2Fc^2^)/3'
_refine_ls_weighting_scheme calc
_refine_ls_wR_factor_gt 0.2086
_refine_ls_wR_factor_ref 0.2362
_reflns_number_gt 1647
_reflns_number_total 2568
_reflns_threshold_expression >2sigma(I)
_cod_data_source_file C0CE00073F.TXT
_cod_data_source_block Tolbutamide_formV_rt
_cod_depositor_comments
;
The following automatic conversions were performed:
'_symmetry_cell_setting' value 'Orthorhombic' changed to 'orthorhombic'
according to '/home/saulius/struct/CIF-dictionaries/cif_core.dic'
dictionary named 'cif_core.dic' version 2.4.1 from 2010-06-29.

Automatic conversion script
Id: cif_fix_enum 1555 2011-01-17 13:19:09Z saulius 
;
_cod_original_cell_volume 2899.2(19)
_cod_original_sg_symbol_H-M 'Pbcn '
_cod_database_code 7205117

loop_
_symmetry_equiv_pos_as_xyz
'x, y, z'
'-x+1/2, -y+1/2, z+1/2'
'-x, y, -z+1/2'
'x+1/2, -y+1/2, -z'
'-x, -y, -z'
'x-1/2, y-1/2, -z-1/2'
'x, -y, z-1/2'
'-x-1/2, y-1/2, z'

loop_
_atom_site_label
_atom_site_type_symbol
_atom_site_fract_x
_atom_site_fract_y
_atom_site_fract_z
_atom_site_U_iso_or_equiv
_atom_site_adp_type
_atom_site_occupancy
_atom_site_symmetry_multiplicity
_atom_site_calc_flag
_atom_site_refinement_flags
_atom_site_disorder_assembly
_atom_site_disorder_group
S1 S 0.10542(7) 0.17314(12) 0.39584(6) 0.0843(5) Uani 1 1 d . . .
O3 O 0.26888(19) 0.0347(3) 0.42887(16) 0.0904(9) Uani 1 1 d . . .
C8 C 0.2671(3) 0.1661(4) 0.43365(18) 0.0736(11) Uani 1 1 d . . .
N2 N 0.3333(3) 0.2469(5) 0.4466(2) 0.0838(11) Uani 1 1 d . . .
O2 O 0.0471(2) 0.2891(4) 0.3984(2) 0.1150(12) Uani 1 1 d . . .
O1 O 0.0867(2) 0.0431(3) 0.42988(15) 0.0950(10) Uani 1 1 d . . .
N1 N 0.1924(3) 0.2409(5) 0.4274(2) 0.0870(12) Uani 1 1 d . . .
C5 C 0.1271(3) 0.1341(5) 0.3112(2) 0.0817(12) Uani 1 1 d . . .
C9 C 0.4170(4) 0.1898(6) 0.4538(3) 0.1080(16) Uani 1 1 d . . .
H9A H 0.4140 0.0967 0.4759 0.130 Uiso 1 1 calc R . .
H9B H 0.4498 0.2534 0.4826 0.130 Uiso 1 1 calc R . .
C2 C 0.1559(4) 0.0717(9) 0.1752(3) 0.119(2) Uani 1 1 d . . .
C10 C 0.4609(4) 0.1733(6) 0.3866(4) 0.126(2) Uani 1 1 d . . .
H10A H 0.4298 0.1048 0.3591 0.151 Uiso 1 1 calc R . .
H10B H 0.4600 0.2651 0.3632 0.151 Uiso 1 1 calc R . .
C4 C 0.1150(5) 0.2310(8) 0.2618(4) 0.154(3) Uani 1 1 d . . .
H4 H 0.0941 0.3217 0.2726 0.185 Uiso 1 1 calc R . .
C1 C 0.1722(6) 0.0344(11) 0.1003(3) 0.189(4) Uani 1 1 d . . .
H1A H 0.1259 0.0679 0.0731 0.283 Uiso 1 1 calc R . .
H1B H 0.1774 -0.0681 0.0955 0.283 Uiso 1 1 calc R . .
H1C H 0.2233 0.0799 0.0855 0.283 Uiso 1 1 calc R . .
C6 C 0.1573(5) 0.0002(7) 0.2913(3) 0.129(2) Uani 1 1 d . . .
H6 H 0.1674 -0.0704 0.3238 0.155 Uiso 1 1 calc R . .
C7 C 0.1723(5) -0.0288(8) 0.2238(3) 0.152(3) Uani 1 1 d . . .
H7 H 0.1939 -0.1180 0.2113 0.183 Uiso 1 1 calc R . .
C11 C 0.5499(5) 0.1238(9) 0.3923(5) 0.169(3) Uani 1 1 d . . .
H11A H 0.5518 0.0348 0.4181 0.203 Uiso 1 1 calc R . .
H11B H 0.5826 0.1953 0.4167 0.203 Uiso 1 1 calc R . .
C3 C 0.1330(6) 0.1983(10) 0.1953(4) 0.167(3) Uani 1 1 d . . .
H3 H 0.1285 0.2711 0.1631 0.201 Uiso 1 1 calc R . .
C12 C 0.5881(6) 0.0998(12) 0.3238(6) 0.225(5) Uani 1 1 d . . .
H12A H 0.5592 0.0226 0.3014 0.337 Uiso 1 1 calc R . .
H12B H 0.6466 0.0755 0.3289 0.337 Uiso 1 1 calc R . .
H12C H 0.5831 0.1861 0.2973 0.337 Uiso 1 1 calc R . .
H2 H 0.191(3) 0.318(5) 0.428(2) 0.069(14) Uiso 1 1 d . . .
H1 H 0.330(3) 0.328(5) 0.444(2) 0.075(15) Uiso 1 1 d . . .

loop_
_atom_site_aniso_label
_atom_site_aniso_U_11
_atom_site_aniso_U_22
_atom_site_aniso_U_33
_atom_site_aniso_U_23
_atom_site_aniso_U_13
_atom_site_aniso_U_12
S1 0.0835(8) 0.0663(7) 0.1032(9) 0.0015(6) 0.0124(6) 0.0008(6)
O3 0.102(2) 0.0520(17) 0.117(2) -0.0016(15) -0.0030(17) 0.0017(15)
C8 0.103(3) 0.055(2) 0.063(2) -0.0004(18) 0.000(2) 0.000(2)
N2 0.103(3) 0.062(2) 0.086(3) -0.001(2) -0.0195(19) -0.006(2)
O2 0.094(2) 0.090(2) 0.162(4) -0.003(2) 0.017(2) 0.0169(19)
O1 0.107(2) 0.0773(19) 0.101(2) 0.0005(16) 0.0230(17) -0.0137(17)
N1 0.101(3) 0.050(2) 0.111(3) -0.006(2) 0.000(2) 0.006(2)
C5 0.078(3) 0.070(3) 0.098(3) 0.020(2) -0.004(2) -0.003(2)
C9 0.112(4) 0.093(3) 0.119(4) 0.009(3) -0.030(3) -0.006(3)
C2 0.133(5) 0.143(5) 0.080(4) 0.019(4) -0.023(3) -0.041(4)
C10 0.105(4) 0.090(4) 0.183(7) 0.017(4) 0.000(4) 0.012(3)
C4 0.218(8) 0.120(5) 0.124(6) 0.039(4) 0.018(5) 0.038(5)
C1 0.240(9) 0.249(10) 0.077(4) 0.005(5) -0.017(5) -0.053(8)
C6 0.214(7) 0.093(4) 0.081(3) 0.005(3) 0.005(4) -0.027(4)
C7 0.249(9) 0.119(5) 0.089(4) -0.013(4) 0.016(5) -0.042(5)
C11 0.121(6) 0.125(5) 0.261(11) 0.026(6) 0.007(6) 0.010(4)
C3 0.250(10) 0.136(6) 0.115(6) 0.058(5) -0.006(6) 0.004(6)
C12 0.158(8) 0.184(8) 0.332(15) -0.017(9) 0.091(8) 0.001(7)

loop_
_atom_type_symbol
_atom_type_description
_atom_type_scat_dispersion_real
_atom_type_scat_dispersion_imag
_atom_type_scat_source
C C 0.0033 0.0016 'International Tables Vol C Tables 4.2.6.8 and 6.1.1.4'
H H 0.0000 0.0000 'International Tables Vol C Tables 4.2.6.8 and 6.1.1.4'
N N 0.0061 0.0033 'International Tables Vol C Tables 4.2.6.8 and 6.1.1.4'
O O 0.0106 0.0060 'International Tables Vol C Tables 4.2.6.8 and 6.1.1.4'
S S 0.1246 0.1234 'International Tables Vol C Tables 4.2.6.8 and 6.1.1.4'

loop_
_geom_angle_atom_site_label_1
_geom_angle_atom_site_label_2
_geom_angle_atom_site_label_3
_geom_angle
_geom_angle_site_symmetry_1
_geom_angle_site_symmetry_3
_geom_angle_publ_flag
O1 S1 O2 119.7(2) . . ?
O1 S1 N1 109.0(2) . . ?
O2 S1 N1 104.1(2) . . ?
O1 S1 C5 108.5(2) . . ?
O2 S1 C5 108.6(2) . . ?
N1 S1 C5 106.1(2) . . ?
O3 C8 N2 124.5(4) . . ?
O3 C8 N1 121.0(4) . . ?
N2 C8 N1 114.5(4) . . ?
C8 N2 C9 123.0(4) . . ?
C8 N2 H1 120(3) . . ?
C9 N2 H1 115(3) . . ?
C8 N1 S1 124.3(3) . . ?
C8 N1 H2 121(4) . . ?
S1 N1 H2 112(4) . . ?
C4 C5 C6 116.6(6) . . ?
C4 C5 S1 121.8(5) . . ?
C6 C5 S1 121.6(4) . . ?
N2 C9 C10 112.3(5) . . ?
N2 C9 H9A 109.1 . . ?
C10 C9 H9A 109.1 . . ?
N2 C9 H9B 109.1 . . ?
C10 C9 H9B 109.1 . . ?
H9A C9 H9B 107.9 . . ?
C3 C2 C7 117.4(6) . . ?
C3 C2 C1 123.1(7) . . ?
C7 C2 C1 119.3(8) . . ?
C11 C10 C9 113.9(6) . . ?
C11 C10 H10A 108.8 . . ?
C9 C10 H10A 108.8 . . ?
C11 C10 H10B 108.8 . . ?
C9 C10 H10B 108.8 . . ?
H10A C10 H10B 107.7 . . ?
C5 C4 C3 120.9(7) . . ?
C5 C4 H4 119.6 . . ?
C3 C4 H4 119.6 . . ?
C2 C1 H1A 109.5 . . ?
C2 C1 H1B 109.5 . . ?
H1A C1 H1B 109.5 . . ?
C2 C1 H1C 109.5 . . ?
H1A C1 H1C 109.5 . . ?
H1B C1 H1C 109.5 . . ?
C7 C6 C5 120.4(6) . . ?
C7 C6 H6 119.8 . . ?
C5 C6 H6 119.8 . . ?
C2 C7 C6 120.8(7) . . ?
C2 C7 H7 119.6 . . ?
C6 C7 H7 119.6 . . ?
C10 C11 C12 111.2(8) . . ?
C10 C11 H11A 109.4 . . ?
C12 C11 H11A 109.4 . . ?
C10 C11 H11B 109.4 . . ?
C12 C11 H11B 109.4 . . ?
H11A C11 H11B 108.0 . . ?
C2 C3 C4 123.5(6) . . ?
C2 C3 H3 118.3 . . ?
C4 C3 H3 118.3 . . ?
C11 C12 H12A 109.5 . . ?
C11 C12 H12B 109.5 . . ?
H12A C12 H12B 109.5 . . ?
C11 C12 H12C 109.5 . . ?
H12A C12 H12C 109.5 . . ?
H12B C12 H12C 109.5 . . ?

loop_
_geom_bond_atom_site_label_1
_geom_bond_atom_site_label_2
_geom_bond_distance
_geom_bond_site_symmetry_2
_geom_bond_publ_flag
S1 O1 1.413(3) . ?
S1 O2 1.420(3) . ?
S1 N1 1.638(4) . ?
S1 C5 1.741(5) . ?
O3 C8 1.224(5) . ?
C8 N2 1.315(6) . ?
C8 N1 1.379(6) . ?
N2 C9 1.436(6) . ?
N2 H1 0.76(5) . ?
N1 H2 0.72(5) . ?
C5 C4 1.339(7) . ?
C5 C6 1.389(7) . ?
C9 C10 1.502(8) . ?
C9 H9A 0.9700 . ?
C9 H9B 0.9700 . ?
C2 C3 1.293(9) . ?
C2 C7 1.363(9) . ?
C2 C1 1.536(8) . ?
C10 C11 1.487(9) . ?
C10 H10A 0.9700 . ?
C10 H10B 0.9700 . ?
C4 C3 1.374(10) . ?
C4 H4 0.9300 . ?
C1 H1A 0.9600 . ?
C1 H1B 0.9600 . ?
C1 H1C 0.9600 . ?
C6 C7 1.377(8) . ?
C6 H6 0.9300 . ?
C7 H7 0.9300 . ?
C11 C12 1.495(11) . ?
C11 H11A 0.9700 . ?
C11 H11B 0.9700 . ?
C3 H3 0.9300 . ?
C12 H12A 0.9600 . ?
C12 H12B 0.9600 . ?
C12 H12C 0.9600 . ?

loop_
_cod_related_entry_id
_cod_related_entry_database
_cod_related_entry_code
1 ChemSpider 5304
